data_9013864
loop_
_publ_author_name
'Camara, F.'
'Nestola, F.'
'Angel, R. J.'
'Ohashi, H.'

_publ_section_title
;
 Spontaneous strain variations through the low-temperature displacive
 phase transition of LiGaSi2O6 clinopyroxene
 Note: T = 280 K
;
_journal_name_full 'European Journal of Mineralogy'
_journal_page_first 599
_journal_page_last 614
_journal_paper_doi 10.1127/0935-1221/2009/0021-1926
_journal_volume 21
_journal_year 2009
_chemical_compound_source Synthetic
_chemical_formula_structural LiGa(Si2O6)
_chemical_formula_sum 'Ga Li O6 Si2'
_space_group_IT_number 14
_symmetry_space_group_name_Hall '-P 2ybc'
_symmetry_space_group_name_H-M 'P 1 21/c 1'
_cell_angle_alpha 90
_cell_angle_beta 110.15
_cell_angle_gamma 90
_cell_length_a 9.5405
_cell_length_b 8.5630
_cell_length_c 5.2669
_cell_formula_units_Z 4
_cell_volume 403.945
_database_code_amcsd 0007310
_diffrn_ambient_temperature 280
_exptl_crystal_density_diffrn 3.763
_cod_original_formula_sum 'Li Ga Si2 O6'
_cod_database_code 9013864
_amcsd_formula_title LiGaSi2O6

loop_
_space_group_symop_operation_xyz
x,y,z
x,1/2-y,1/2+z
-x,1/2+y,1/2-z
-x,-y,-z

loop_
_atom_site_aniso_label
_atom_site_aniso_U_11
_atom_site_aniso_U_22
_atom_site_aniso_U_33
_atom_site_aniso_U_12
_atom_site_aniso_U_13
_atom_site_aniso_U_23
LiM2 0.01670 0.01800 0.01050 -0.00400 0.00740 0.00000
GaM1 0.00526 0.00501 0.00505 -0.00020 0.00138 0.00020
SiA 0.00440 0.00350 0.00380 -0.00060 0.00160 -0.00050
SiB 0.00460 0.00470 0.00360 -0.00060 0.00140 0.00020
O1A 0.00600 0.00580 0.00520 -0.00080 0.00150 -0.00010
O1B 0.00500 0.00650 0.00560 -0.00110 0.00170 0.00000
O2A 0.00910 0.00870 0.01100 -0.00180 0.00500 -0.00140
O2B 0.01030 0.00650 0.00930 -0.00590 0.00490 -0.00280
O3A 0.00720 0.01240 0.00710 -0.00040 0.00250 0.00200
O3B 0.00520 0.01630 0.00970 0.00090 0.00160 0.00630

loop_
_atom_site_label
_atom_site_fract_x
_atom_site_fract_y
_atom_site_fract_z
_atom_site_U_iso_or_equiv
LiM2 0.24940 0.01610 0.24310 0.01430
GaM1 0.25012 0.65144 0.24481 0.00521
SiA 0.04686 0.34129 0.26484 0.00380
SiB 0.54704 0.84121 0.25674 0.00430
O1A 0.86400 0.33330 0.14940 0.00580
O1B 0.36400 0.83380 0.13860 0.00580
O2A 0.11460 0.51240 0.31580 0.00920
O2B 0.61740 1.01050 0.33290 0.00830
O3A 0.10780 0.25610 0.56000 0.00890
O3B 0.60600 0.74110 0.53530 0.01070

loop_
_cod_related_entry_id
_cod_related_entry_database
_cod_related_entry_code
1 AMCSD 0007310
